data_1515751
loop_
_publ_author_name
'Lu, Jung-Tang'
'Lee, Ching-Kuan'
'Lin, Ivan J. B.'

_publ_section_title
;
 Ionic liquid crystals derived from 4-hydroxypyridine
;
_journal_issue 7
_journal_name_full 'Soft Matter'
_journal_page_first 3491
_journal_paper_doi 10.1039/c0sm01376e
_journal_volume 7
_journal_year 2011
_chemical_formula_sum 'C37 H72 Br N O2'
_chemical_formula_weight 642.87
_chemical_name_systematic
;
?
;
_space_group_IT_number 2
_symmetry_cell_setting triclinic
_symmetry_space_group_name_Hall '-P 1'
_symmetry_space_group_name_H-M 'P -1'
_atom_sites_solution_hydrogens difmap
_atom_sites_solution_primary direct
_atom_sites_solution_secondary difmap
_audit_creation_method SHELXL-97
_cell_angle_alpha 82.386(1)
_cell_angle_beta 88.279(2)
_cell_angle_gamma 67.146(1)
_cell_formula_units_Z 2
_cell_length_a 7.1010(5)
_cell_length_b 8.7939(6)
_cell_length_c 33.018(2)
_cell_measurement_reflns_used 5475
_cell_measurement_temperature 100(2)
_cell_measurement_theta_max 25
_cell_measurement_theta_min 2.5
_cell_volume 1882.7(2)
_computing_cell_refinement 'Bruker SMART'
_computing_data_collection 'Bruker SMART'
_computing_data_reduction 'Bruker SHELXTL'
_computing_molecular_graphics 'Bruker SHELXTL'
_computing_publication_material 'Bruker SHELXTL'
_computing_structure_refinement 'SHELXL-97 (Sheldrick, 1997)'
_computing_structure_solution 'SHELXS-97 (Sheldrick, 1990)'
_diffrn_ambient_temperature 100(2)
_diffrn_measured_fraction_theta_full 0.990
_diffrn_measured_fraction_theta_max 0.990
_diffrn_measurement_device_type 'CCD area detector'
_diffrn_measurement_method 'phi and omega scans'
_diffrn_radiation_monochromator graphite
_diffrn_radiation_source 'fine-focus sealed tube'
_diffrn_radiation_type MoK\a
_diffrn_radiation_wavelength 0.71073
_diffrn_reflns_av_R_equivalents 0.0390
_diffrn_reflns_av_sigmaI/netI 0.0457
_diffrn_reflns_limit_h_max 9
_diffrn_reflns_limit_h_min -9
_diffrn_reflns_limit_k_max 11
_diffrn_reflns_limit_k_min -11
_diffrn_reflns_limit_l_max 44
_diffrn_reflns_limit_l_min -43
_diffrn_reflns_number 22009
_diffrn_reflns_theta_full 28.32
_diffrn_reflns_theta_max 28.32
_diffrn_reflns_theta_min 0.62
_exptl_absorpt_coefficient_mu 1.121
_exptl_absorpt_correction_T_max 0.95251
_exptl_absorpt_correction_T_min 0.76252
_exptl_absorpt_correction_type empirical
_exptl_crystal_colour Colorless
_exptl_crystal_density_diffrn 1.134
_exptl_crystal_density_meas ?
_exptl_crystal_density_method 'not measured'
_exptl_crystal_description Columnar
_exptl_crystal_F_000 704
_exptl_crystal_size_max 0.50
_exptl_crystal_size_mid 0.30
_exptl_crystal_size_min 0.20
_refine_diff_density_max 1.078
_refine_diff_density_min -0.510
_refine_diff_density_rms 0.124
_refine_ls_extinction_method none
_refine_ls_goodness_of_fit_ref 1.043
_refine_ls_hydrogen_treatment noref
_refine_ls_matrix_type full
_refine_ls_number_parameters 370
_refine_ls_number_reflns 9295
_refine_ls_number_restraints 0
_refine_ls_restrained_S_all 1.043
_refine_ls_R_factor_all 0.0536
_refine_ls_R_factor_gt 0.0442
_refine_ls_shift/su_max 0.001
_refine_ls_shift/su_mean 0.000
_refine_ls_structure_factor_coef Fsqd
_refine_ls_weighting_details 'calc w=1/[\s^2^(Fo^2^)+(0.0839P)^2^+0.2757P] where P=(Fo^2^+2Fc^2^)/3'
_refine_ls_weighting_scheme calc
_refine_ls_wR_factor_gt 0.1231
_refine_ls_wR_factor_ref 0.1287
_reflns_number_gt 7911
_reflns_number_total 9295
_reflns_threshold_expression >2sigma(I)
_cod_data_source_file c0sm01376e.txt
_cod_data_source_block my52m
_cod_depositor_comments
;
The following automatic conversions were performed:

'_symmetry_cell_setting' value 'Triclinic' changed to 'triclinic'
according to
/usr/data/users/saulius/automatic-downloads/retrospective/RSC/lib/dictionaries/cif_core.dic
dictionary named 'cif_core.dic' version 2.4.2 from 2011-04-26.

Automatic conversion script
Id: cif_fix_values 2281 2013-09-26 08:29:07Z andrius 

The following automatic conversions were performed:

'_exptl_crystal_density_meas' value 'not measured' was changed to '?'
- the value is perceived as not measured.

Automatic conversion script
Id: cif_fix_values 3008 2015-01-20 13:52:24Z robertas 
;
_cod_original_sg_symbol_H-M P-1
_cod_database_code 1515751

loop_
_symmetry_equiv_pos_as_xyz
'x, y, z'
'-x, -y, -z'

loop_
_atom_site_label
_atom_site_type_symbol
_atom_site_fract_x
_atom_site_fract_y
_atom_site_fract_z
_atom_site_U_iso_or_equiv
_atom_site_adp_type
_atom_site_occupancy
_atom_site_symmetry_multiplicity
_atom_site_calc_flag
Br1 Br 0.34244(3) 0.15052(3) 0.423166(6) 0.02004(8) Uani 1 1 d
O1 O 0.2290(2) -0.39274(17) 0.57790(4) 0.0142(3) Uani 1 1 d
O2 O 0.2614(2) 0.13699(18) 0.52272(5) 0.0188(3) Uani 1 1 d
N1 N 0.2375(3) -0.3322(2) 0.45245(5) 0.0131(3) Uani 1 1 d
C1 C 0.2297(3) -0.2048(2) 0.47238(6) 0.0139(4) Uani 1 1 d
C2 C 0.2281(3) -0.2171(2) 0.51437(6) 0.0135(4) Uani 1 1 d
C3 C 0.2333(3) -0.3659(2) 0.53720(6) 0.0116(4) Uani 1 1 d
C4 C 0.2462(3) -0.4981(2) 0.51604(6) 0.0131(4) Uani 1 1 d
C5 C 0.2456(3) -0.4782(2) 0.47429(6) 0.0144(4) Uani 1 1 d
C6 C 0.1870(3) -0.2516(2) 0.60085(6) 0.0148(4) Uani 1 1 d
C7 C 0.1191(3) -0.2988(3) 0.64302(6) 0.0168(4) Uani 1 1 d
C8 C 0.2822(3) -0.4447(3) 0.66942(6) 0.0153(4) Uani 1 1 d
C9 C 0.4534(3) -0.4038(3) 0.68614(6) 0.0149(4) Uani 1 1 d
C10 C 0.5985(3) -0.5507(3) 0.71539(6) 0.0148(4) Uani 1 1 d
C11 C 0.7664(3) -0.5162(2) 0.73537(6) 0.0146(4) Uani 1 1 d
C12 C 0.9051(3) -0.6661(2) 0.76450(6) 0.0144(4) Uani 1 1 d
C13 C 1.0740(3) -0.6360(3) 0.78555(6) 0.0148(4) Uani 1 1 d
C14 C 1.2139(3) -0.7883(3) 0.81381(6) 0.0145(4) Uani 1 1 d
C15 C 1.3850(3) -0.7594(3) 0.83431(6) 0.0149(4) Uani 1 1 d
C16 C 1.5263(3) -0.9128(3) 0.86242(6) 0.0152(4) Uani 1 1 d
C17 C 1.6986(3) -0.8844(3) 0.88268(6) 0.0163(4) Uani 1 1 d
C18 C 1.8395(3) -1.0383(3) 0.91066(6) 0.0159(4) Uani 1 1 d
C19 C 2.0158(3) -1.0131(3) 0.93026(6) 0.0176(4) Uani 1 1 d
C20 C 2.1500(4) -1.1651(3) 0.95917(7) 0.0224(5) Uani 1 1 d
C21 C 2.3255(4) -1.1409(4) 0.97949(8) 0.0299(5) Uani 1 1 d
C22 C 0.2116(3) -0.3074(3) 0.40709(6) 0.0173(4) Uani 1 1 d
C23 C -0.0154(3) -0.2416(3) 0.39588(6) 0.0162(4) Uani 1 1 d
C24 C -0.0694(3) -0.2029(3) 0.35012(6) 0.0153(4) Uani 1 1 d
C25 C -0.3017(3) -0.1149(3) 0.34376(6) 0.0146(4) Uani 1 1 d
C26 C -0.3797(3) -0.0800(3) 0.29955(6) 0.0148(4) Uani 1 1 d
C27 C -0.6129(3) 0.0102(3) 0.29585(6) 0.0149(4) Uani 1 1 d
C28 C -0.6978(3) 0.0416(3) 0.25223(6) 0.0154(4) Uani 1 1 d
C29 C -0.9305(3) 0.1338(3) 0.24858(6) 0.0148(4) Uani 1 1 d
C30 C -1.0149(3) 0.1637(3) 0.20492(6) 0.0153(4) Uani 1 1 d
C31 C -1.2469(3) 0.2584(3) 0.20081(6) 0.0153(4) Uani 1 1 d
C32 C -1.3296(3) 0.2876(3) 0.15701(6) 0.0160(4) Uani 1 1 d
C33 C -1.5611(3) 0.3823(3) 0.15230(6) 0.0154(4) Uani 1 1 d
C34 C -1.6402(3) 0.4101(3) 0.10826(6) 0.0160(4) Uani 1 1 d
C35 C -1.8716(3) 0.5049(3) 0.10296(6) 0.0165(4) Uani 1 1 d
C36 C -1.9476(4) 0.5321(3) 0.05892(7) 0.0206(4) Uani 1 1 d
C37 C -2.1782(4) 0.6305(3) 0.05327(7) 0.0264(5) Uani 1 1 d
H1A H 0.2265 -0.1031 0.4553 0.080 Uiso 1 1 d
H2A H 0.2876 0.1417 0.4991 0.080 Uiso 1 1 d
H2B H 0.3585 0.0774 0.5328 0.080 Uiso 1 1 d
H2C H 0.2186 -0.1282 0.5271 0.080 Uiso 1 1 d
H4A H 0.2491 -0.5973 0.5295 0.080 Uiso 1 1 d
H5A H 0.2489 -0.5579 0.4594 0.080 Uiso 1 1 d
H6A H 0.3145 -0.2345 0.6002 0.080 Uiso 1 1 d
H6B H 0.0757 -0.1614 0.5865 0.080 Uiso 1 1 d
H7A H 0.0026 -0.3147 0.6386 0.080 Uiso 1 1 d
H7B H 0.0636 -0.2040 0.6574 0.080 Uiso 1 1 d
H8A H 0.2191 -0.4814 0.6930 0.080 Uiso 1 1 d
H8B H 0.3519 -0.5393 0.6528 0.080 Uiso 1 1 d
H9A H 0.5281 -0.3784 0.6656 0.080 Uiso 1 1 d
H9B H 0.3900 -0.3055 0.7011 0.080 Uiso 1 1 d
H10A H 0.5208 -0.5827 0.7365 0.080 Uiso 1 1 d
H10B H 0.6642 -0.6408 0.7005 0.080 Uiso 1 1 d
H11A H 0.8432 -0.4856 0.7142 0.080 Uiso 1 1 d
H11B H 0.7074 -0.4260 0.7501 0.080 Uiso 1 1 d
H12A H 0.8255 -0.6931 0.7857 0.080 Uiso 1 1 d
H12B H 0.9656 -0.7549 0.7504 0.080 Uiso 1 1 d
H13A H 1.1458 -0.6100 0.7676 0.080 Uiso 1 1 d
H13B H 1.0142 -0.5472 0.7994 0.080 Uiso 1 1 d
H14A H 1.1314 -0.8215 0.8343 0.080 Uiso 1 1 d
H14B H 1.2709 -0.8845 0.7989 0.080 Uiso 1 1 d
H15A H 1.4620 -0.7375 0.8150 0.080 Uiso 1 1 d
H15B H 1.3374 -0.6719 0.8504 0.080 Uiso 1 1 d
H16A H 1.4485 -0.9434 0.8824 0.080 Uiso 1 1 d
H16B H 1.5808 -1.0014 0.8464 0.080 Uiso 1 1 d
H17A H 1.6507 -0.8023 0.8973 0.080 Uiso 1 1 d
H17B H 1.7800 -0.8540 0.8617 0.080 Uiso 1 1 d
H18A H 1.7604 -1.0696 0.9305 0.080 Uiso 1 1 d
H18B H 1.8889 -1.1254 0.8954 0.080 Uiso 1 1 d
H19A H 2.0984 -0.9955 0.9092 0.080 Uiso 1 1 d
H19B H 1.9627 -0.9213 0.9461 0.080 Uiso 1 1 d
H20A H 2.0609 -1.1880 0.9796 0.080 Uiso 1 1 d
H20B H 2.2076 -1.2519 0.9457 0.080 Uiso 1 1 d
H21A H 2.2818 -1.0575 0.9946 0.080 Uiso 1 1 d
H21B H 2.4115 -1.1255 0.9591 0.080 Uiso 1 1 d
H21C H 2.4115 -1.2425 0.9997 0.080 Uiso 1 1 d
H22A H 0.2640 -0.2243 0.3970 0.080 Uiso 1 1 d
H22B H 0.2868 -0.3966 0.3970 0.080 Uiso 1 1 d
H23A H -0.0838 -0.1422 0.4093 0.080 Uiso 1 1 d
H23B H -0.0697 -0.3243 0.4074 0.080 Uiso 1 1 d
H24A H 0.0034 -0.1360 0.3356 0.080 Uiso 1 1 d
H24B H -0.0253 -0.2983 0.3357 0.080 Uiso 1 1 d
H25A H -0.3439 -0.0126 0.3555 0.080 Uiso 1 1 d
H25B H -0.3691 -0.1825 0.3609 0.080 Uiso 1 1 d
H26A H -0.3140 -0.0148 0.2823 0.080 Uiso 1 1 d
H26B H -0.3368 -0.1768 0.2869 0.080 Uiso 1 1 d
H27A H -0.6582 0.1184 0.3069 0.080 Uiso 1 1 d
H27B H -0.6752 -0.0541 0.3142 0.080 Uiso 1 1 d
H28A H -0.6285 0.1027 0.2337 0.080 Uiso 1 1 d
H28B H -0.6591 -0.0574 0.2399 0.080 Uiso 1 1 d
H29A H -0.9749 0.2414 0.2586 0.080 Uiso 1 1 d
H29B H -0.9959 0.0727 0.2663 0.080 Uiso 1 1 d
H30A H -0.9545 0.2338 0.1852 0.080 Uiso 1 1 d
H30B H -0.9752 0.0671 0.1955 0.080 Uiso 1 1 d
H31A H -1.3132 0.2051 0.2190 0.080 Uiso 1 1 d
H31B H -1.2984 0.3712 0.2109 0.080 Uiso 1 1 d
H32A H -1.2659 0.3403 0.1387 0.080 Uiso 1 1 d
H32B H -1.2838 0.1838 0.1472 0.080 Uiso 1 1 d
H33A H -1.6212 0.3267 0.1700 0.080 Uiso 1 1 d
H33B H -1.6059 0.4908 0.1637 0.080 Uiso 1 1 d
H34A H -1.5807 0.4669 0.0911 0.080 Uiso 1 1 d
H34B H -1.5978 0.3075 0.0990 0.080 Uiso 1 1 d
H35A H -1.9406 0.4460 0.1209 0.080 Uiso 1 1 d
H35B H -1.9213 0.6147 0.1142 0.080 Uiso 1 1 d
H36A H -1.8819 0.5829 0.0425 0.080 Uiso 1 1 d
H36B H -1.9052 0.4239 0.0482 0.080 Uiso 1 1 d
H37A H -2.2426 0.5806 0.0679 0.080 Uiso 1 1 d
H37B H -2.2203 0.7464 0.0634 0.080 Uiso 1 1 d
H37C H -2.2172 0.6475 0.0263 0.080 Uiso 1 1 d

loop_
_atom_site_aniso_label
_atom_site_aniso_U_11
_atom_site_aniso_U_22
_atom_site_aniso_U_33
_atom_site_aniso_U_23
_atom_site_aniso_U_13
_atom_site_aniso_U_12
Br1 0.01863(12) 0.02067(12) 0.02215(12) -0.00308(8) 0.00004(8) -0.00893(9)
O1 0.0190(8) 0.0111(6) 0.0132(7) -0.0017(5) -0.0009(5) -0.0064(6)
O2 0.0213(8) 0.0134(7) 0.0212(7) -0.0039(6) 0.0044(6) -0.0059(6)
N1 0.0112(8) 0.0144(8) 0.0128(8) -0.0001(6) -0.0011(6) -0.0046(7)
C1 0.0113(9) 0.0122(9) 0.0187(9) 0.0013(7) -0.0029(7) -0.0059(8)
C2 0.0123(9) 0.0102(8) 0.0191(10) -0.0015(7) -0.0021(7) -0.0055(7)
C3 0.0071(9) 0.0110(8) 0.0162(9) -0.0006(7) -0.0016(7) -0.0032(7)
C4 0.0101(9) 0.0091(8) 0.0194(10) -0.0013(7) -0.0008(7) -0.0030(7)
C5 0.0119(9) 0.0111(9) 0.0203(10) -0.0027(7) -0.0006(7) -0.0044(8)
C6 0.0154(10) 0.0130(9) 0.0158(9) -0.0039(7) -0.0011(7) -0.0045(8)
C7 0.0110(9) 0.0214(10) 0.0156(9) -0.0023(8) -0.0022(7) -0.0035(8)
C8 0.0148(10) 0.0189(10) 0.0134(9) -0.0014(7) -0.0020(7) -0.0078(8)
C9 0.0132(10) 0.0154(9) 0.0155(9) -0.0013(7) -0.0035(7) -0.0048(8)
C10 0.0137(10) 0.0140(9) 0.0162(9) -0.0011(7) -0.0030(7) -0.0050(8)
C11 0.0152(10) 0.0130(9) 0.0147(9) -0.0011(7) -0.0022(7) -0.0047(8)
C12 0.0140(10) 0.0141(9) 0.0150(9) -0.0015(7) -0.0022(7) -0.0053(8)
C13 0.0137(10) 0.0142(9) 0.0163(9) -0.0011(7) -0.0016(7) -0.0054(8)
C14 0.0132(10) 0.0151(9) 0.0162(9) -0.0007(7) -0.0026(7) -0.0067(8)
C15 0.0133(10) 0.0151(9) 0.0169(9) -0.0005(8) -0.0027(7) -0.0063(8)
C16 0.0137(10) 0.0152(9) 0.0172(9) -0.0003(8) -0.0028(7) -0.0067(8)
C17 0.0147(10) 0.0148(9) 0.0192(10) -0.0006(8) -0.0036(8) -0.0058(8)
C18 0.0142(10) 0.0160(9) 0.0175(10) -0.0006(8) -0.0029(8) -0.0061(8)
C19 0.0160(10) 0.0208(10) 0.0161(10) -0.0013(8) -0.0027(8) -0.0074(8)
C20 0.0178(11) 0.0248(11) 0.0220(11) 0.0010(9) -0.0047(9) -0.0063(9)
C21 0.0201(12) 0.0418(14) 0.0251(12) -0.0042(11) -0.0074(9) -0.0087(11)
C22 0.0146(10) 0.0234(10) 0.0118(9) -0.0011(8) -0.0015(7) -0.0054(8)
C23 0.0124(10) 0.0228(10) 0.0130(9) -0.0016(8) -0.0009(7) -0.0067(8)
C24 0.0136(10) 0.0179(10) 0.0131(9) -0.0017(7) -0.0011(7) -0.0048(8)
C25 0.0117(9) 0.0169(9) 0.0141(9) -0.0028(7) -0.0011(7) -0.0042(8)
C26 0.0141(10) 0.0153(9) 0.0141(9) -0.0019(7) -0.0014(7) -0.0045(8)
C27 0.0115(9) 0.0164(9) 0.0164(9) -0.0014(8) -0.0016(7) -0.0052(8)
C28 0.0125(10) 0.0163(9) 0.0168(9) -0.0023(8) -0.0009(7) -0.0049(8)
C29 0.0121(9) 0.0168(9) 0.0160(9) -0.0015(8) -0.0014(7) -0.0063(8)
C30 0.0137(10) 0.0157(9) 0.0159(9) -0.0023(8) -0.0008(7) -0.0046(8)
C31 0.0129(10) 0.0167(9) 0.0166(9) -0.0018(8) 0.0000(7) -0.0062(8)
C32 0.0136(10) 0.0173(10) 0.0166(10) -0.0016(8) -0.0009(8) -0.0055(8)
C33 0.0126(10) 0.0163(9) 0.0169(9) -0.0019(8) -0.0014(7) -0.0051(8)
C34 0.0136(10) 0.0168(10) 0.0168(9) -0.0016(8) -0.0009(8) -0.0053(8)
C35 0.0150(10) 0.0168(9) 0.0172(10) -0.0015(8) -0.0016(8) -0.0057(8)
C36 0.0187(11) 0.0236(11) 0.0186(10) -0.0005(8) -0.0031(8) -0.0076(9)
C37 0.0195(12) 0.0309(13) 0.0255(11) -0.0013(10) -0.0079(9) -0.0064(10)

loop_
_atom_type_symbol
_atom_type_description
_atom_type_scat_dispersion_real
_atom_type_scat_dispersion_imag
_atom_type_scat_source
C C 0.0033 0.0016 'International Tables Vol C Tables 4.2.6.8 and 6.1.1.4'
H H 0.0000 0.0000 'International Tables Vol C Tables 4.2.6.8 and 6.1.1.4'
N N 0.0061 0.0033 'International Tables Vol C Tables 4.2.6.8 and 6.1.1.4'
O O 0.0106 0.0060 'International Tables Vol C Tables 4.2.6.8 and 6.1.1.4'
Br Br -0.2901 2.4595 'International Tables Vol C Tables 4.2.6.8 and 6.1.1.4'

loop_
_geom_angle_atom_site_label_1
_geom_angle_atom_site_label_2
_geom_angle_atom_site_label_3
_geom_angle
C3 O1 C6 118.42(15)
C1 N1 C5 119.72(17)
C1 N1 C22 120.35(17)
C5 N1 C22 119.51(17)
N1 C1 C2 121.84(18)
C1 C2 C3 118.99(18)
O1 C3 C4 116.69(17)
O1 C3 C2 124.93(18)
C4 C3 C2 118.38(18)
C5 C4 C3 119.97(18)
C4 C5 N1 121.07(18)
O1 C6 C7 107.31(16)
C6 C7 C8 115.19(17)
C9 C8 C7 114.69(17)
C8 C9 C10 111.38(17)
C11 C10 C9 114.61(17)
C10 C11 C12 112.41(17)
C13 C12 C11 114.09(17)
C12 C13 C14 113.37(17)
C15 C14 C13 113.45(17)
C14 C15 C16 113.39(17)
C17 C16 C15 113.43(17)
C16 C17 C18 113.16(17)
C19 C18 C17 113.71(17)
C20 C19 C18 113.04(18)
C19 C20 C21 113.7(2)
N1 C22 C23 109.20(16)
C22 C23 C24 115.92(17)
C23 C24 C25 109.75(17)
C26 C25 C24 115.64(17)
C25 C26 C27 112.27(17)
C28 C27 C26 113.89(17)
C27 C28 C29 113.74(17)
C30 C29 C28 113.53(17)
C29 C30 C31 113.95(17)
C32 C31 C30 113.48(17)
C31 C32 C33 114.21(17)
C34 C33 C32 113.27(17)
C33 C34 C35 113.99(17)
C36 C35 C34 113.31(18)
C35 C36 C37 113.55(19)

loop_
_geom_bond_atom_site_label_1
_geom_bond_atom_site_label_2
_geom_bond_distance
O1 C3 1.335(2)
O1 C6 1.467(2)
N1 C1 1.355(3)
N1 C5 1.368(3)
N1 C22 1.491(2)
C1 C2 1.376(3)
C2 C3 1.409(3)
C3 C4 1.406(3)
C4 C5 1.366(3)
C6 C7 1.518(3)
C7 C8 1.535(3)
C8 C9 1.532(3)
C9 C10 1.536(3)
C10 C11 1.527(3)
C11 C12 1.531(3)
C12 C13 1.529(3)
C13 C14 1.530(3)
C14 C15 1.527(3)
C15 C16 1.537(3)
C16 C17 1.529(3)
C17 C18 1.535(3)
C18 C19 1.529(3)
C19 C20 1.528(3)
C20 C21 1.530(3)
C22 C23 1.525(3)
C23 C24 1.531(3)
C24 C25 1.533(3)
C25 C26 1.526(3)
C26 C27 1.534(3)
C27 C28 1.527(3)
C28 C29 1.532(3)
C29 C30 1.528(3)
C30 C31 1.531(3)
C31 C32 1.529(3)
C32 C33 1.529(3)
C33 C34 1.529(3)
C34 C35 1.530(3)
C35 C36 1.523(3)
C36 C37 1.529(3)
